data_4308047
loop_
_publ_author_name
'Dong Guo'
'James K. McCusker'

_publ_contact_author_address
;
Department of Chemistry
Michigan State University
East Lansing, MI 48824
USA
;
_publ_contact_author_email jkm@cem.msu.edu
_publ_contact_author_fax '(517) 353-1793'
_publ_contact_author_name 'Dr. James K. McCusker'
_publ_contact_author_phone '(517) 355-9715 ext.106'
_publ_section_title
;
Spin Exchange Effects on the Physicochemical Properties of
Tetraoxolene-Bridged Bimetallic Complexes
;
_journal_name_full 'Inorganic Chemistry'
_journal_page_first 3257
_journal_page_last 3274
_journal_paper_doi 10.1021/ic070005y
_journal_volume 46
_journal_year 2007
_chemical_formula_sum 'C68 H84 B2 Cl2 Cr2 N8 O6'
_chemical_formula_weight 1305.95
_chemical_name_systematic
; 
 ? 
;
_space_group_IT_number 14
_symmetry_cell_setting monoclinic
_symmetry_space_group_name_Hall '-P 2yn'
_symmetry_space_group_name_H-M 'P 1 21/n 1'
_atom_sites_solution_hydrogens geom
_atom_sites_solution_primary direct
_atom_sites_solution_secondary difmap
_audit_creation_method SHELXL-97
_cell_angle_alpha 90.00
_cell_angle_beta 96.219(3)
_cell_angle_gamma 90.00
_cell_formula_units_Z 2
_cell_length_a 13.6357(13)
_cell_length_b 9.6821(9)
_cell_length_c 24.999(2)
_cell_measurement_reflns_used 912
_cell_measurement_temperature 173(2)
_cell_measurement_theta_max 21.186
_cell_measurement_theta_min 2.663
_cell_volume 3281.0(5)
_computing_cell_refinement 'Bruker SMART'
_computing_data_collection 'Bruker SMART'
_computing_data_reduction 'Bruker SAINT'
_computing_molecular_graphics 'Bruker SHELXTL'
_computing_publication_material 'Bruker SHELXTL'
_computing_structure_refinement 'Bruker SHELXTL'
_computing_structure_solution 'Bruker SHELXTL'
_diffrn_ambient_temperature 173(2)
_diffrn_measured_fraction_theta_full 0.975
_diffrn_measured_fraction_theta_max 0.975
_diffrn_measurement_device_type 'CCD area detector'
_diffrn_measurement_method 'phi and omega scans'
_diffrn_radiation_monochromator graphite
_diffrn_radiation_source 'sealed tube'
_diffrn_radiation_type MoK\a
_diffrn_radiation_wavelength 0.71073
_diffrn_reflns_av_R_equivalents 0.0988
_diffrn_reflns_av_sigmaI/netI 0.1531
_diffrn_reflns_limit_h_max 15
_diffrn_reflns_limit_h_min -16
_diffrn_reflns_limit_k_max 11
_diffrn_reflns_limit_k_min -11
_diffrn_reflns_limit_l_max 29
_diffrn_reflns_limit_l_min -29
_diffrn_reflns_number 18115
_diffrn_reflns_theta_full 25.00
_diffrn_reflns_theta_max 25.00
_diffrn_reflns_theta_min 1.63
_exptl_absorpt_coefficient_mu 0.470
_exptl_absorpt_correction_type none
_exptl_crystal_colour dark-brown
_exptl_crystal_density_diffrn 1.322
_exptl_crystal_density_method 'not measured'
_exptl_crystal_description block
_exptl_crystal_F_000 1376
_exptl_crystal_size_max 0.3
_exptl_crystal_size_mid 0.2
_exptl_crystal_size_min 0.2
_refine_diff_density_max 0.344
_refine_diff_density_min -0.384
_refine_diff_density_rms 0.059
_refine_ls_extinction_method none
_refine_ls_goodness_of_fit_ref 1.002
_refine_ls_hydrogen_treatment mixed
_refine_ls_matrix_type full
_refine_ls_number_parameters 398
_refine_ls_number_reflns 5626
_refine_ls_number_restraints 0
_refine_ls_restrained_S_all 1.002
_refine_ls_R_factor_all 0.1598
_refine_ls_R_factor_gt 0.0674
_refine_ls_shift/su_max 0.000
_refine_ls_shift/su_mean 0.000
_refine_ls_structure_factor_coef Fsqd
_refine_ls_weighting_details 'calc w=1/[\s^2^(Fo^2^)+(0.0246P)^2^+0.0000P] where P=(Fo^2^+2Fc^2^)/3'
_refine_ls_weighting_scheme calc
_refine_ls_wR_factor_gt 0.0888
_refine_ls_wR_factor_ref 0.1085
_reflns_number_gt 3157
_reflns_number_total 5626
_reflns_threshold_expression >2sigma(I)
_cod_data_source_file ic070005ysi20070102_112159_3.cif
_cod_data_source_block complex_5
_cod_depositor_comments
;
The following automatic conversions were performed:
'_symmetry_cell_setting' value 'Monoclinic' changed to 'monoclinic'
according to '/home/saulius/struct/CIF-dictionaries/cif_core.dic'
dictionary named 'cif_core.dic' version 2.4.1 from 2010-06-29.

Automatic conversion script
Id: cif_fix_enum 1527 2010-12-29 10:47:43Z saulius 
;
_cod_original_cell_volume 3280.9(5)
_cod_database_code 4308047

loop_
_symmetry_equiv_pos_as_xyz
'x, y, z'
'-x+1/2, y+1/2, -z+1/2'
'-x, -y, -z'
'x-1/2, -y-1/2, z-1/2'

loop_
_atom_site_label
_atom_site_type_symbol
_atom_site_fract_x
_atom_site_fract_y
_atom_site_fract_z
_atom_site_U_iso_or_equiv
_atom_site_adp_type
_atom_site_occupancy
_atom_site_symmetry_multiplicity
_atom_site_calc_flag
_atom_site_refinement_flags
_atom_site_disorder_assembly
_atom_site_disorder_group
Cr1 Cr 0.38858(5) 0.66906(7) 0.05199(3) 0.0258(2) Uani 1 1 d . . .
Cl1 Cl 0.55620(9) 0.84213(11) -0.10152(4) 0.0366(3) Uani 1 1 d . . .
O1 O 0.4601(2) 0.7204(2) -0.00820(10) 0.0267(8) Uani 1 1 d . . .
O2 O 0.4077(2) 0.8563(3) 0.07594(10) 0.0270(8) Uani 1 1 d . . .
N3 N 0.5069(2) 0.6193(3) 0.10850(12) 0.0269(10) Uani 1 1 d . . .
H1A H 0.5468 0.5588 0.0942 0.032 Uiso 1 1 calc R . .
H1B H 0.5420 0.6959 0.1180 0.032 Uiso 1 1 calc R . .
N1 N 0.3657(3) 0.4672(3) 0.02487(13) 0.0291(10) Uani 1 1 d . . .
H2A H 0.3588 0.4654 -0.0113 0.035 Uiso 1 1 calc R . .
H2B H 0.4177 0.4142 0.0368 0.035 Uiso 1 1 calc R . .
N2 N 0.2498(3) 0.7336(3) 0.01540(14) 0.0363(11) Uani 1 1 d . . .
H3A H 0.2526 0.8232 0.0062 0.044 Uiso 1 1 calc R . .
H3B H 0.2335 0.6843 -0.0148 0.044 Uiso 1 1 calc R . .
N4 N 0.3042(3) 0.6062(3) 0.11223(14) 0.0252(9) Uani 1 1 d . . .
C5 C 0.4693(3) 0.5577(4) 0.15664(16) 0.0278(12) Uani 1 1 d . . .
H1C H 0.5154 0.5753 0.1883 0.033 Uiso 1 1 calc R . .
H1D H 0.4626 0.4585 0.1521 0.033 Uiso 1 1 calc R . .
C6 C 0.3704(3) 0.6210(4) 0.16378(16) 0.0288(12) Uani 1 1 d . . .
H2C H 0.3414 0.5746 0.1927 0.035 Uiso 1 1 calc R . .
H2D H 0.3785 0.7179 0.1731 0.035 Uiso 1 1 calc R . .
C1 C 0.2750(3) 0.4137(4) 0.04546(17) 0.0310(12) Uani 1 1 d . . .
H3C H 0.2742 0.3136 0.0435 0.037 Uiso 1 1 calc R . .
H3D H 0.2173 0.4482 0.0233 0.037 Uiso 1 1 calc R . .
C2 C 0.2714(3) 0.4591(4) 0.10336(16) 0.0310(12) Uani 1 1 d . . .
H4A H 0.2046 0.4494 0.1127 0.037 Uiso 1 1 calc R . .
H4B H 0.3137 0.3993 0.1270 0.037 Uiso 1 1 calc R . .
C3 C 0.1729(4) 0.7139(5) 0.0532(2) 0.0549(16) Uani 1 1 d . . .
H5A H 0.1273 0.7911 0.0500 0.066 Uiso 1 1 calc R . .
H5B H 0.1358 0.6302 0.0439 0.066 Uiso 1 1 calc R . .
C4 C 0.2200(4) 0.7040(5) 0.10946(19) 0.0417(14) Uani 1 1 d . . .
H6A H 0.1721 0.6722 0.1327 0.050 Uiso 1 1 calc R . .
H6B H 0.2432 0.7944 0.1219 0.050 Uiso 1 1 calc R . .
C7 C 0.5272(3) 0.9302(4) -0.04415(16) 0.0229(11) Uani 1 1 d . . .
C8 C 0.4810(3) 0.8582(4) -0.00525(16) 0.0212(11) Uani 1 1 d . . .
C9 C 0.4533(3) 0.9288(4) 0.03978(16) 0.0213(11) Uani 1 1 d . . .
B1 B 0.0316(4) 0.9410(5) -0.1614(2) 0.0273(14) Uani 1 1 d . . .
C10 C 0.1860(4) 1.2677(5) -0.09920(18) 0.0418(15) Uani 1 1 d . . .
H10A H 0.1803 1.3633 -0.0981 0.050 Uiso 1 1 calc R . .
C11 C 0.2692(4) 1.2029(5) -0.07365(19) 0.0440(15) Uani 1 1 d . . .
H11A H 0.3193 1.2546 -0.0550 0.053 Uiso 1 1 calc R . .
C12 C 0.2765(4) 1.0615(5) -0.07629(18) 0.0401(13) Uani 1 1 d . . .
H12A H 0.3315 1.0169 -0.0591 0.048 Uiso 1 1 calc R . .
C13 C 0.2024(4) 0.9856(5) -0.10429(18) 0.0343(13) Uani 1 1 d . . .
H13A H 0.2096 0.8902 -0.1055 0.041 Uiso 1 1 calc R . .
C14 C 0.1164(3) 1.0442(5) -0.13120(17) 0.0278(12) Uani 1 1 d . . .
C15 C 0.1104(4) 1.1882(5) -0.12674(17) 0.0352(13) Uani 1 1 d . . .
H15A H 0.0543 1.2329 -0.1426 0.042 Uiso 1 1 calc R . .
C16 C -0.0485(4) 0.7081(6) -0.0184(2) 0.0492(15) Uani 1 1 d . . .
H16A H -0.0628 0.6621 0.0125 0.059 Uiso 1 1 calc R . .
C17 C -0.0748(4) 0.8437(6) -0.02616(19) 0.0462(14) Uani 1 1 d . . .
H17A H -0.1081 0.8900 -0.0010 0.055 Uiso 1 1 calc R . .
C18 C -0.0511(3) 0.9108(5) -0.07180(18) 0.0391(14) Uani 1 1 d . . .
H18A H -0.0688 1.0031 -0.0763 0.047 Uiso 1 1 calc R . .
C19 C -0.0019(3) 0.8475(5) -0.11172(17) 0.0293(11) Uani 1 1 d . . .
C20 C 0.0217(3) 0.7094(5) -0.10191(18) 0.0364(13) Uani 1 1 d . . .
H20A H 0.0542 0.6618 -0.1271 0.044 Uiso 1 1 calc R . .
C21 C -0.0004(4) 0.6395(5) -0.0567(2) 0.0462(14) Uani 1 1 d . . .
H21A H 0.0167 0.5470 -0.0520 0.055 Uiso 1 1 calc R . .
C22 C 0.1987(4) 0.7936(6) -0.26903(19) 0.0492(16) Uani 1 1 d . . .
H22A H 0.2575 0.8169 -0.2824 0.059 Uiso 1 1 calc R . .
C23 C 0.1459(5) 0.6808(6) -0.2892(2) 0.0580(18) Uani 1 1 d . . .
H23A H 0.1691 0.6268 -0.3160 0.070 Uiso 1 1 calc R . .
C24 C 0.0574(4) 0.6483(5) -0.26929(18) 0.0486(15) Uani 1 1 d . . .
H24A H 0.0209 0.5723 -0.2827 0.058 Uiso 1 1 calc R . .
C25 C 0.0237(4) 0.7300(4) -0.22924(18) 0.0364(13) Uani 1 1 d . . .
H25A H -0.0362 0.7077 -0.2168 0.044 Uiso 1 1 calc R . .
C26 C 0.0765(3) 0.8451(5) -0.20675(16) 0.0293(12) Uani 1 1 d . . .
C27 C 0.1646(4) 0.8726(5) -0.22873(17) 0.0377(13) Uani 1 1 d . . .
H27A H 0.2022 0.9479 -0.2156 0.045 Uiso 1 1 calc R . .
C28 C -0.2386(4) 1.0614(5) -0.2189(2) 0.0389(13) Uani 1 1 d . . .
H28A H -0.3033 1.0357 -0.2154 0.047 Uiso 1 1 calc R . .
C29 C -0.2198(4) 1.1672(5) -0.25327(19) 0.0451(14) Uani 1 1 d . . .
H29A H -0.2716 1.2139 -0.2727 0.054 Uiso 1 1 calc R . .
C30 C -0.1233(4) 1.2032(4) -0.25858(18) 0.0427(14) Uani 1 1 d . . .
H30A H -0.1097 1.2745 -0.2816 0.051 Uiso 1 1 calc R . .
C31 C -0.0458(4) 1.1321(4) -0.22909(17) 0.0342(13) Uani 1 1 d . . .
H31A H 0.0187 1.1564 -0.2337 0.041 Uiso 1 1 calc R . .
C32 C -0.0615(4) 1.0255(4) -0.19286(17) 0.0277(12) Uani 1 1 d . . .
C33 C -0.1608(4) 0.9929(4) -0.18944(18) 0.0323(13) Uani 1 1 d . . .
H33A H -0.1754 0.9222 -0.1664 0.039 Uiso 1 1 calc R . .
O100 O 0.3409(2) 0.5890(3) -0.08749(12) 0.0433(9) Uani 1 1 d . . .
H100 H 0.3749 0.6429 -0.0660 0.065 Uiso 1 1 d R . .
C100 C 0.3078(4) 0.6292(5) -0.14111(18) 0.0547(16) Uani 1 1 d . . .
H10D H 0.3091 0.5508 -0.1645 0.066 Uiso 1 1 calc R . .
H10B H 0.3503 0.7001 -0.1524 0.066 Uiso 1 1 calc R . .
H10C H 0.2416 0.6640 -0.1426 0.066 Uiso 1 1 calc R . .

loop_
_atom_site_aniso_label
_atom_site_aniso_U_11
_atom_site_aniso_U_22
_atom_site_aniso_U_33
_atom_site_aniso_U_23
_atom_site_aniso_U_13
_atom_site_aniso_U_12
Cr1 0.0340(5) 0.0205(4) 0.0225(4) -0.0006(4) 0.0013(4) -0.0012(4)
Cl1 0.0590(9) 0.0242(6) 0.0283(7) -0.0049(6) 0.0123(6) 0.0002(6)
O1 0.042(2) 0.0116(16) 0.0269(18) -0.0007(13) 0.0060(16) -0.0045(14)
O2 0.042(2) 0.0184(16) 0.0214(17) -0.0010(14) 0.0048(16) -0.0062(15)
N3 0.028(2) 0.027(2) 0.025(2) -0.0039(17) 0.002(2) -0.0038(17)
N1 0.036(3) 0.029(2) 0.023(2) -0.0030(17) 0.006(2) -0.0008(19)
N2 0.043(3) 0.037(2) 0.027(2) -0.0050(18) -0.009(2) -0.002(2)
N4 0.030(3) 0.020(2) 0.026(2) -0.0048(17) 0.005(2) 0.0007(18)
C5 0.034(3) 0.034(3) 0.015(3) 0.002(2) -0.001(2) -0.008(2)
C6 0.039(3) 0.028(3) 0.020(3) -0.004(2) 0.007(3) -0.008(2)
C1 0.039(3) 0.020(3) 0.033(3) -0.004(2) 0.003(3) -0.006(2)
C2 0.036(3) 0.025(3) 0.032(3) -0.001(2) 0.003(3) -0.005(2)
C3 0.041(4) 0.066(4) 0.056(4) -0.008(3) -0.003(3) 0.020(3)
C4 0.041(4) 0.045(3) 0.039(3) -0.005(3) 0.005(3) 0.010(3)
C7 0.024(3) 0.024(3) 0.020(3) -0.001(2) -0.001(2) 0.004(2)
C8 0.027(3) 0.017(3) 0.018(3) 0.000(2) -0.003(2) -0.002(2)
C9 0.024(3) 0.022(2) 0.018(3) -0.001(2) -0.002(2) 0.001(2)
B1 0.035(4) 0.028(3) 0.019(3) -0.001(3) 0.002(3) -0.002(3)
C10 0.061(4) 0.037(3) 0.030(3) -0.011(3) 0.019(3) -0.015(3)
C11 0.040(4) 0.062(4) 0.031(3) -0.015(3) 0.008(3) -0.018(3)
C12 0.038(4) 0.047(3) 0.034(3) -0.004(3) -0.002(3) -0.002(3)
C13 0.040(4) 0.031(3) 0.032(3) 0.000(2) 0.003(3) -0.004(3)
C14 0.036(3) 0.032(3) 0.016(3) 0.001(2) 0.004(2) -0.001(2)
C15 0.040(3) 0.039(3) 0.027(3) -0.003(2) 0.006(3) -0.003(3)
C16 0.040(4) 0.068(4) 0.039(3) 0.020(3) 0.002(3) -0.010(3)
C17 0.046(4) 0.060(4) 0.033(3) -0.002(3) 0.008(3) -0.008(3)
C18 0.052(4) 0.031(3) 0.034(3) 0.000(2) 0.008(3) -0.003(3)
C19 0.028(3) 0.031(3) 0.027(3) -0.005(2) -0.002(2) -0.007(2)
C20 0.037(3) 0.038(3) 0.035(3) 0.003(3) 0.007(3) -0.004(2)
C21 0.053(4) 0.035(3) 0.050(4) 0.017(3) 0.003(3) -0.003(3)
C22 0.057(4) 0.065(4) 0.027(3) 0.003(3) 0.013(3) 0.026(3)
C23 0.084(5) 0.062(4) 0.028(3) -0.005(3) 0.008(3) 0.046(4)
C24 0.074(5) 0.035(3) 0.034(3) -0.014(3) -0.011(3) 0.019(3)
C25 0.043(4) 0.029(3) 0.036(3) -0.002(2) 0.000(3) 0.003(3)
C26 0.034(3) 0.032(3) 0.021(3) 0.010(2) -0.003(2) 0.009(3)
C27 0.040(4) 0.044(3) 0.029(3) 0.005(2) 0.001(3) 0.005(3)
C28 0.036(4) 0.036(3) 0.043(4) -0.018(3) 0.001(3) 0.002(3)
C29 0.046(4) 0.050(4) 0.036(3) -0.014(3) -0.006(3) 0.022(3)
C30 0.068(5) 0.032(3) 0.028(3) -0.002(2) 0.004(3) 0.009(3)
C31 0.038(3) 0.033(3) 0.031(3) -0.004(2) 0.000(3) 0.006(3)
C32 0.036(4) 0.021(3) 0.024(3) -0.009(2) -0.002(3) 0.003(2)
C33 0.042(4) 0.026(3) 0.029(3) -0.009(2) 0.004(3) 0.003(3)
O100 0.058(3) 0.042(2) 0.027(2) -0.0042(16) -0.0099(19) 0.0012(17)
C100 0.060(4) 0.061(4) 0.040(4) -0.010(3) -0.008(3) 0.013(3)

loop_
_atom_type_symbol
_atom_type_description
_atom_type_scat_dispersion_real
_atom_type_scat_dispersion_imag
_atom_type_scat_source
C C 0.0033 0.0016 'International Tables Vol C Tables 4.2.6.8 and 6.1.1.4'
H H 0.0000 0.0000 'International Tables Vol C Tables 4.2.6.8 and 6.1.1.4'
B B 0.0013 0.0007 'International Tables Vol C Tables 4.2.6.8 and 6.1.1.4'
N N 0.0061 0.0033 'International Tables Vol C Tables 4.2.6.8 and 6.1.1.4'
O O 0.0106 0.0060 'International Tables Vol C Tables 4.2.6.8 and 6.1.1.4'
Cl Cl 0.1484 0.1585 'International Tables Vol C Tables 4.2.6.8 and 6.1.1.4'
Cr Cr 0.3209 0.6236 'International Tables Vol C Tables 4.2.6.8 and 6.1.1.4'

loop_
_geom_angle_atom_site_label_1
_geom_angle_atom_site_label_2
_geom_angle_atom_site_label_3
_geom_angle
_geom_angle_site_symmetry_1
_geom_angle_site_symmetry_3
_geom_angle_publ_flag
O2 Cr1 O1 86.39(11) . . ?
O2 Cr1 N1 178.88(14) . . ?
O1 Cr1 N1 93.34(11) . . ?
O2 Cr1 N3 86.43(12) . . ?
O1 Cr1 N3 99.65(12) . . ?
N1 Cr1 N3 94.69(13) . . ?
O2 Cr1 N4 96.77(12) . . ?
O1 Cr1 N4 175.58(13) . . ?
N1 Cr1 N4 83.44(12) . . ?
N3 Cr1 N4 83.68(14) . . ?
O2 Cr1 N2 86.61(12) . . ?
O1 Cr1 N2 95.19(13) . . ?
N1 Cr1 N2 92.34(14) . . ?
N3 Cr1 N2 163.17(13) . . ?
N4 Cr1 N2 81.95(14) . . ?
C8 O1 Cr1 109.1(2) . . ?
C9 O2 Cr1 109.9(2) . . ?
C5 N3 Cr1 109.5(2) . . ?
C5 N3 H1A 109.8 . . ?
Cr1 N3 H1A 109.8 . . ?
C5 N3 H1B 109.8 . . ?
Cr1 N3 H1B 109.8 . . ?
H1A N3 H1B 108.2 . . ?
C1 N1 Cr1 108.5(2) . . ?
C1 N1 H2A 110.0 . . ?
Cr1 N1 H2A 110.0 . . ?
C1 N1 H2B 110.0 . . ?
Cr1 N1 H2B 110.0 . . ?
H2A N1 H2B 108.4 . . ?
C3 N2 Cr1 110.2(3) . . ?
C3 N2 H3A 109.6 . . ?
Cr1 N2 H3A 109.6 . . ?
C3 N2 H3B 109.6 . . ?
Cr1 N2 H3B 109.6 . . ?
H3A N2 H3B 108.1 . . ?
C4 N4 C6 111.7(3) . . ?
C4 N4 C2 112.5(4) . . ?
C6 N4 C2 111.1(3) . . ?
C4 N4 Cr1 105.4(3) . . ?
C6 N4 Cr1 105.4(2) . . ?
C2 N4 Cr1 110.5(2) . . ?
N3 C5 C6 108.9(3) . . ?
N3 C5 H1C 109.9 . . ?
C6 C5 H1C 109.9 . . ?
N3 C5 H1D 109.9 . . ?
C6 C5 H1D 109.9 . . ?
H1C C5 H1D 108.3 . . ?
N4 C6 C5 108.8(3) . . ?
N4 C6 H2C 109.9 . . ?
C5 C6 H2C 109.9 . . ?
N4 C6 H2D 109.9 . . ?
C5 C6 H2D 109.9 . . ?
H2C C6 H2D 108.3 . . ?
N1 C1 C2 110.1(4) . . ?
N1 C1 H3C 109.6 . . ?
C2 C1 H3C 109.6 . . ?
N1 C1 H3D 109.6 . . ?
C2 C1 H3D 109.6 . . ?
H3C C1 H3D 108.2 . . ?
N4 C2 C1 112.1(3) . . ?
N4 C2 H4A 109.2 . . ?
C1 C2 H4A 109.2 . . ?
N4 C2 H4B 109.2 . . ?
C1 C2 H4B 109.2 . . ?
H4A C2 H4B 107.9 . . ?
C4 C3 N2 110.2(4) . . ?
C4 C3 H5A 109.6 . . ?
N2 C3 H5A 109.6 . . ?
C4 C3 H5B 109.6 . . ?
N2 C3 H5B 109.6 . . ?
H5A C3 H5B 108.1 . . ?
C3 C4 N4 109.8(4) . . ?
C3 C4 H6A 109.7 . . ?
N4 C4 H6A 109.7 . . ?
C3 C4 H6B 109.7 . . ?
N4 C4 H6B 109.7 . . ?
H6A C4 H6B 108.2 . . ?
C9 C7 C8 122.0(4) 3_675 . ?
C9 C7 Cl1 118.9(3) 3_675 . ?
C8 C7 Cl1 119.0(3) . . ?
O1 C8 C7 123.8(4) . . ?
O1 C8 C9 116.5(3) . . ?
C7 C8 C9 119.7(4) . . ?
O2 C9 C7 123.7(4) . 3_675 ?
O2 C9 C8 117.9(4) . . ?
C7 C9 C8 118.3(4) 3_675 . ?
C26 B1 C32 106.2(4) . . ?
C26 B1 C19 111.5(4) . . ?
C32 B1 C19 111.9(4) . . ?
C26 B1 C14 111.4(4) . . ?
C32 B1 C14 112.7(4) . . ?
C19 B1 C14 103.1(4) . . ?
C11 C10 C15 119.8(5) . . ?
C11 C10 H10A 120.1 . . ?
C15 C10 H10A 120.1 . . ?
C12 C11 C10 119.1(5) . . ?
C12 C11 H11A 120.4 . . ?
C10 C11 H11A 120.4 . . ?
C11 C12 C13 120.2(5) . . ?
C11 C12 H12A 119.9 . . ?
C13 C12 H12A 119.9 . . ?
C12 C13 C14 123.8(5) . . ?
C12 C13 H13A 118.1 . . ?
C14 C13 H13A 118.1 . . ?
C15 C14 C13 114.5(4) . . ?
C15 C14 B1 126.5(4) . . ?
C13 C14 B1 118.8(4) . . ?
C14 C15 C10 122.6(5) . . ?
C14 C15 H15A 118.7 . . ?
C10 C15 H15A 118.7 . . ?
C17 C16 C21 119.8(4) . . ?
C17 C16 H16A 120.1 . . ?
C21 C16 H16A 120.1 . . ?
C16 C17 C18 119.2(5) . . ?
C16 C17 H17A 120.4 . . ?
C18 C17 H17A 120.4 . . ?
C17 C18 C19 123.7(5) . . ?
C17 C18 H18A 118.1 . . ?
C19 C18 H18A 118.1 . . ?
C20 C19 C18 114.5(4) . . ?
C20 C19 B1 125.8(4) . . ?
C18 C19 B1 119.4(4) . . ?
C21 C20 C19 123.3(4) . . ?
C21 C20 H20A 118.4 . . ?
C19 C20 H20A 118.4 . . ?
C20 C21 C16 119.6(5) . . ?
C20 C21 H21A 120.2 . . ?
C16 C21 H21A 120.2 . . ?
C23 C22 C27 120.2(5) . . ?
C23 C22 H22A 119.9 . . ?
C27 C22 H22A 119.9 . . ?
C22 C23 C24 119.3(5) . . ?
C22 C23 H23A 120.4 . . ?
C24 C23 H23A 120.4 . . ?
C23 C24 C25 119.7(5) . . ?
C23 C24 H24A 120.1 . . ?
C25 C24 H24A 120.1 . . ?
C24 C25 C26 122.8(5) . . ?
C24 C25 H25A 118.6 . . ?
C26 C25 H25A 118.6 . . ?
C27 C26 C25 114.6(4) . . ?
C27 C26 B1 124.5(4) . . ?
C25 C26 B1 120.8(4) . . ?
C22 C27 C26 123.4(5) . . ?
C22 C27 H27A 118.3 . . ?
C26 C27 H27A 118.3 . . ?
C29 C28 C33 120.1(5) . . ?
C29 C28 H28A 120.0 . . ?
C33 C28 H28A 120.0 . . ?
C28 C29 C30 119.4(5) . . ?
C28 C29 H29A 120.3 . . ?
C30 C29 H29A 120.3 . . ?
C29 C30 C31 119.8(5) . . ?
C29 C30 H30A 120.1 . . ?
C31 C30 H30A 120.1 . . ?
C30 C31 C32 122.8(5) . . ?
C30 C31 H31A 118.6 . . ?
C32 C31 H31A 118.6 . . ?
C33 C32 C31 114.9(4) . . ?
C33 C32 B1 124.2(4) . . ?
C31 C32 B1 120.8(4) . . ?
C28 C33 C32 123.1(4) . . ?
C28 C33 H33A 118.4 . . ?
C32 C33 H33A 118.4 . . ?
C100 O100 H100 121.6 . . ?
O100 C100 H10D 109.5 . . ?
O100 C100 H10B 109.5 . . ?
H10D C100 H10B 109.5 . . ?
O100 C100 H10C 109.5 . . ?
H10D C100 H10C 109.5 . . ?
H10B C100 H10C 109.5 . . ?

loop_
_geom_bond_atom_site_label_1
_geom_bond_atom_site_label_2
_geom_bond_distance
_geom_bond_site_symmetry_2
_geom_bond_publ_flag
Cr1 O2 1.918(3) . ?
Cr1 O1 1.944(3) . ?
Cr1 N1 2.081(3) . ?
Cr1 N3 2.082(3) . ?
Cr1 N4 2.083(3) . ?
Cr1 N2 2.105(4) . ?
Cl1 C7 1.750(4) . ?
O1 C8 1.364(4) . ?
O2 C9 1.348(4) . ?
N3 C5 1.483(4) . ?
N3 H1A 0.9000 . ?
N3 H1B 0.9000 . ?
N1 C1 1.484(4) . ?
N1 H2A 0.9000 . ?
N1 H2B 0.9000 . ?
N2 C3 1.499(5) . ?
N2 H3A 0.9000 . ?
N2 H3B 0.9000 . ?
N4 C4 1.485(5) . ?
N4 C6 1.498(5) . ?
N4 C2 1.502(5) . ?
C5 C6 1.510(5) . ?
C5 H1C 0.9700 . ?
C5 H1D 0.9700 . ?
C6 H2C 0.9700 . ?
C6 H2D 0.9700 . ?
C1 C2 1.518(5) . ?
C1 H3C 0.9700 . ?
C1 H3D 0.9700 . ?
C2 H4A 0.9700 . ?
C2 H4B 0.9700 . ?
C3 C4 1.484(6) . ?
C3 H5A 0.9700 . ?
C3 H5B 0.9700 . ?
C4 H6A 0.9700 . ?
C4 H6B 0.9700 . ?
C7 C9 1.393(5) 3_675 ?
C7 C8 1.401(5) . ?
C8 C9 1.403(5) . ?
C9 C7 1.393(5) 3_675 ?
B1 C26 1.636(6) . ?
B1 C32 1.638(7) . ?
B1 C19 1.641(6) . ?
B1 C14 1.647(7) . ?
C10 C11 1.390(6) . ?
C10 C15 1.404(6) . ?
C10 H10A 0.9300 . ?
C11 C12 1.375(6) . ?
C11 H11A 0.9300 . ?
C12 C13 1.377(6) . ?
C12 H12A 0.9300 . ?
C13 C14 1.406(6) . ?
C13 H13A 0.9300 . ?
C14 C15 1.403(5) . ?
C15 H15A 0.9300 . ?
C16 C17 1.370(6) . ?
C16 C21 1.387(6) . ?
C16 H16A 0.9300 . ?
C17 C18 1.381(6) . ?
C17 H17A 0.9300 . ?
C18 C19 1.402(5) . ?
C18 H18A 0.9300 . ?
C19 C20 1.392(5) . ?
C20 C21 1.378(6) . ?
C20 H20A 0.9300 . ?
C21 H21A 0.9300 . ?
C22 C23 1.373(7) . ?
C22 C27 1.385(6) . ?
C22 H22A 0.9300 . ?
C23 C24 1.391(6) . ?
C23 H23A 0.9300 . ?
C24 C25 1.392(6) . ?
C24 H24A 0.9300 . ?
C25 C26 1.410(6) . ?
C25 H25A 0.9300 . ?
C26 C27 1.399(5) . ?
C27 H27A 0.9300 . ?
C28 C29 1.379(6) . ?
C28 C33 1.392(6) . ?
C28 H28A 0.9300 . ?
C29 C30 1.382(6) . ?
C29 H29A 0.9300 . ?
C30 C31 1.402(6) . ?
C30 H30A 0.9300 . ?
C31 C32 1.404(5) . ?
C31 H31A 0.9300 . ?
C32 C33 1.401(6) . ?
C33 H33A 0.9300 . ?
O100 C100 1.422(5) . ?
O100 H100 0.8500 . ?
C100 H10D 0.9600 . ?
C100 H10B 0.9600 . ?
C100 H10C 0.9600 . ?
